data_4023882
loop_
_publ_author_name
'Tetsuharu Hori'
'Yuko Otani'
'Masatoshi Kawahata'
'Kentaro Yamaguchi'
'Tomohiko Ohwada'

_publ_section_title
;
 Nonplanar Structures of Thioamides Derived from
 7-Azabicyclo[2.2.1]heptane. Electronically Tunable
 Planarity of Thioamides
;
_journal_name_full 'Journal of Organic Chemistry'
_journal_page_first 9102
_journal_page_last 9108
_journal_paper_doi 10.1021/jo801996b
_journal_volume 73
_journal_year 2008
_chemical_formula_moiety 'C12 H15 N S'
_chemical_formula_sum 'C12 H15 N S'
_chemical_formula_weight 205.31
_chemical_name_systematic
; 
 ? 
;
_space_group_IT_number 61
_symmetry_cell_setting orthorhombic
_symmetry_space_group_name_Hall '-P 2ac 2ab'
_symmetry_space_group_name_H-M 'P b c a'
_atom_sites_solution_hydrogens geom
_atom_sites_solution_primary direct
_atom_sites_solution_secondary difmap
_audit_creation_method SHELXL-97
_cell_angle_alpha 90.00
_cell_angle_beta 90.00
_cell_angle_gamma 90.00
_cell_formula_units_Z 8
_cell_length_a 14.5885(18)
_cell_length_b 8.2099(10)
_cell_length_c 18.071(2)
_cell_measurement_reflns_used 2715
_cell_measurement_temperature 90
_cell_measurement_theta_max 28.20
_cell_measurement_theta_min 2.25
_cell_volume 2164.3(5)
_computing_cell_refinement SMART
_computing_data_collection 'SMART (Bruker, 1998)'
_computing_data_reduction 'SAINT (Bruker, 1998)'
_computing_molecular_graphics 'ORTEP-3 for Windows (Farrugia, 1997)'
_computing_publication_material 'SHELXL-97 (Sheldrick, 1997)'
_computing_structure_refinement 'SHELXL-97 (Sheldrick, 1997)'
_computing_structure_solution 'SHELXS-97 (Sheldrick, 1990)'
_diffrn_ambient_temperature 90
_diffrn_detector_area_resol_mean 8.333
_diffrn_measured_fraction_theta_full 0.999
_diffrn_measured_fraction_theta_max 0.976
_diffrn_measurement_device_type 'Bruker SMART 1000 CCD area detector'
_diffrn_measurement_method '\f and \w scans'
_diffrn_radiation_monochromator graphite
_diffrn_radiation_source 'fine-focus sealed tube'
_diffrn_radiation_type MoK\a
_diffrn_radiation_wavelength 0.71073
_diffrn_reflns_av_R_equivalents 0.0585
_diffrn_reflns_av_sigmaI/netI 0.0501
_diffrn_reflns_limit_h_max 15
_diffrn_reflns_limit_h_min -19
_diffrn_reflns_limit_k_max 10
_diffrn_reflns_limit_k_min -8
_diffrn_reflns_limit_l_max 23
_diffrn_reflns_limit_l_min -23
_diffrn_reflns_number 12277
_diffrn_reflns_theta_full 25.00
_diffrn_reflns_theta_max 28.29
_diffrn_reflns_theta_min 2.25
_diffrn_standards_decay_% 0
_diffrn_standards_number 0
_exptl_absorpt_coefficient_mu 0.258
_exptl_absorpt_correction_type none
_exptl_crystal_colour colourless
_exptl_crystal_density_diffrn 1.260
_exptl_crystal_density_method 'not measured'
_exptl_crystal_description plate
_exptl_crystal_F_000 880
_exptl_crystal_size_max 0.50
_exptl_crystal_size_mid 0.20
_exptl_crystal_size_min 0.16
_refine_diff_density_max 0.391
_refine_diff_density_min -0.280
_refine_diff_density_rms 0.071
_refine_ls_extinction_method none
_refine_ls_goodness_of_fit_ref 1.034
_refine_ls_hydrogen_treatment constr
_refine_ls_matrix_type full
_refine_ls_number_parameters 128
_refine_ls_number_reflns 2618
_refine_ls_number_restraints 0
_refine_ls_restrained_S_all 1.034
_refine_ls_R_factor_all 0.0595
_refine_ls_R_factor_gt 0.0410
_refine_ls_shift/su_max 0.001
_refine_ls_shift/su_mean 0.000
_refine_ls_structure_factor_coef Fsqd
_refine_ls_weighting_details 'calc w=1/[\s^2^(Fo^2^)+(0.0485P)^2^+1.4903P] where P=(Fo^2^+2Fc^2^)/3'
_refine_ls_weighting_scheme calc
_refine_ls_wR_factor_gt 0.0992
_refine_ls_wR_factor_ref 0.1138
_reflns_number_gt 1981
_reflns_number_total 2618
_reflns_threshold_expression I>2\s(I)
_cod_data_source_file jo801996b_si_002_09.cif
_cod_data_source_block 2d
_cod_database_code 4023882

loop_
_symmetry_equiv_pos_as_xyz
'x, y, z'
'-x+1/2, -y, z+1/2'
'x+1/2, -y+1/2, -z'
'-x, y+1/2, -z+1/2'
'-x, -y, -z'
'x-1/2, y, -z-1/2'
'-x-1/2, y-1/2, z'
'x, -y-1/2, z-1/2'

loop_
_atom_site_label
_atom_site_type_symbol
_atom_site_fract_x
_atom_site_fract_y
_atom_site_fract_z
_atom_site_U_iso_or_equiv
_atom_site_adp_type
_atom_site_occupancy
_atom_site_symmetry_multiplicity
_atom_site_calc_flag
_atom_site_refinement_flags
_atom_site_disorder_assembly
_atom_site_disorder_group
C1 C 0.64656(11) 0.3238(2) 0.69880(10) 0.0168(4) Uani 1 1 d . . .
H1A H 0.6905 0.2635 0.6673 0.020 Uiso 1 1 calc R . .
H1B H 0.6406 0.2668 0.7468 0.020 Uiso 1 1 calc R . .
C2 C 0.67749(12) 0.4995(2) 0.70994(10) 0.0196(4) Uani 1 1 d . . .
H2A H 0.6557 0.5428 0.7580 0.024 Uiso 1 1 calc R . .
H2B H 0.7451 0.5085 0.7078 0.024 Uiso 1 1 calc R . .
C3 C 0.63266(12) 0.5893(2) 0.64519(10) 0.0195(4) Uani 1 1 d . . .
H3A H 0.6276 0.7074 0.6554 0.023 Uiso 1 1 calc R . .
H3B H 0.6677 0.5731 0.5989 0.023 Uiso 1 1 calc R . .
C4 C 0.53831(12) 0.51010(19) 0.64046(10) 0.0171(4) Uani 1 1 d . . .
H4A H 0.4946 0.5622 0.6751 0.020 Uiso 1 1 calc R . .
H4B H 0.5134 0.5165 0.5896 0.020 Uiso 1 1 calc R . .
C5 C 0.50745(12) 0.2098(2) 0.64362(9) 0.0139(3) Uani 1 1 d . . .
C6 C 0.41644(12) 0.23657(19) 0.60841(9) 0.0144(3) Uani 1 1 d . . .
C7 C 0.34715(12) 0.3233(2) 0.64481(9) 0.0166(4) Uani 1 1 d . . .
H7 H 0.3603 0.3790 0.6896 0.020 Uiso 1 1 calc R . .
C8 C 0.25911(12) 0.3279(2) 0.61546(9) 0.0170(4) Uani 1 1 d . . .
H8 H 0.2125 0.3865 0.6408 0.020 Uiso 1 1 calc R . .
C9 C 0.23788(11) 0.24816(19) 0.54953(9) 0.0150(3) Uani 1 1 d . . .
C10 C 0.30859(12) 0.16930(19) 0.51195(9) 0.0160(3) Uani 1 1 d . . .
H10 H 0.2962 0.1195 0.4656 0.019 Uiso 1 1 calc R . .
C11 C 0.39620(12) 0.16209(19) 0.54072(9) 0.0155(3) Uani 1 1 d . . .
H11 H 0.4430 0.1062 0.5144 0.019 Uiso 1 1 calc R . .
C12 C 0.14097(12) 0.2441(2) 0.52053(10) 0.0198(4) Uani 1 1 d . . .
H12A H 0.1378 0.3040 0.4737 0.024 Uiso 1 1 calc R . .
H12B H 0.0998 0.2948 0.5567 0.024 Uiso 1 1 calc R . .
H12C H 0.1223 0.1308 0.5124 0.024 Uiso 1 1 calc R . .
N1 N 0.55695(9) 0.33880(16) 0.66204(8) 0.0143(3) Uani 1 1 d . . .
S1 S 0.54277(3) 0.01755(5) 0.65933(2) 0.01740(14) Uani 1 1 d . . .

loop_
_atom_site_aniso_label
_atom_site_aniso_U_11
_atom_site_aniso_U_22
_atom_site_aniso_U_33
_atom_site_aniso_U_23
_atom_site_aniso_U_13
_atom_site_aniso_U_12
C1 0.0150(8) 0.0162(8) 0.0192(8) 0.0018(6) -0.0036(7) 0.0013(6)
C2 0.0198(9) 0.0159(8) 0.0232(9) 0.0009(7) -0.0037(7) -0.0013(6)
C3 0.0214(9) 0.0127(8) 0.0243(9) 0.0026(7) -0.0004(7) 0.0003(6)
C4 0.0180(9) 0.0117(8) 0.0214(8) 0.0027(6) -0.0014(7) 0.0033(6)
C5 0.0153(8) 0.0143(8) 0.0122(7) 0.0001(6) 0.0028(6) 0.0014(6)
C6 0.0153(8) 0.0130(7) 0.0150(8) 0.0017(6) -0.0004(7) 0.0005(6)
C7 0.0198(9) 0.0166(8) 0.0134(8) -0.0006(6) -0.0010(7) 0.0018(6)
C8 0.0179(9) 0.0176(8) 0.0155(8) 0.0005(7) 0.0012(7) 0.0035(6)
C9 0.0162(8) 0.0140(7) 0.0148(8) 0.0035(6) -0.0004(6) -0.0005(6)
C10 0.0210(9) 0.0144(8) 0.0127(7) -0.0002(6) 0.0000(7) -0.0012(6)
C11 0.0169(8) 0.0139(8) 0.0156(8) -0.0009(6) 0.0035(7) 0.0000(6)
C12 0.0158(9) 0.0224(9) 0.0212(9) -0.0011(7) -0.0026(7) 0.0004(7)
N1 0.0153(7) 0.0115(7) 0.0161(7) 0.0013(5) -0.0021(5) 0.0018(5)
S1 0.0186(2) 0.0125(2) 0.0211(2) 0.00093(16) -0.00200(17) 0.00213(15)

loop_
_atom_type_symbol
_atom_type_description
_atom_type_scat_dispersion_real
_atom_type_scat_dispersion_imag
_atom_type_scat_source
C C 0.0033 0.0016 'International Tables Vol C Tables 4.2.6.8 and 6.1.1.4'
N N 0.0061 0.0033 'International Tables Vol C Tables 4.2.6.8 and 6.1.1.4'
S S 0.1246 0.1234 'International Tables Vol C Tables 4.2.6.8 and 6.1.1.4'
H H 0.0000 0.0000 'International Tables Vol C Tables 4.2.6.8 and 6.1.1.4'

loop_
_geom_angle_atom_site_label_1
_geom_angle_atom_site_label_2
_geom_angle_atom_site_label_3
_geom_angle
_geom_angle_site_symmetry_1
_geom_angle_site_symmetry_3
_geom_angle_publ_flag
N1 C1 C2 104.09(13) . . ?
N1 C1 H1A 110.9 . . ?
C2 C1 H1A 110.9 . . ?
N1 C1 H1B 110.9 . . ?
C2 C1 H1B 110.9 . . ?
H1A C1 H1B 109.0 . . ?
C3 C2 C1 103.20(14) . . ?
C3 C2 H2A 111.1 . . ?
C1 C2 H2A 111.1 . . ?
C3 C2 H2B 111.1 . . ?
C1 C2 H2B 111.1 . . ?
H2A C2 H2B 109.1 . . ?
C4 C3 C2 102.91(14) . . ?
C4 C3 H3A 111.2 . . ?
C2 C3 H3A 111.2 . . ?
C4 C3 H3B 111.2 . . ?
C2 C3 H3B 111.2 . . ?
H3A C3 H3B 109.1 . . ?
N1 C4 C3 102.94(13) . . ?
N1 C4 H4A 111.2 . . ?
C3 C4 H4A 111.2 . . ?
N1 C4 H4B 111.2 . . ?
C3 C4 H4B 111.2 . . ?
H4A C4 H4B 109.1 . . ?
N1 C5 C6 118.40(14) . . ?
N1 C5 S1 122.71(13) . . ?
C6 C5 S1 118.89(12) . . ?
C11 C6 C7 118.72(15) . . ?
C11 C6 C5 119.83(15) . . ?
C7 C6 C5 121.19(15) . . ?
C8 C7 C6 120.09(16) . . ?
C8 C7 H7 120.0 . . ?
C6 C7 H7 120.0 . . ?
C9 C8 C7 121.24(16) . . ?
C9 C8 H8 119.4 . . ?
C7 C8 H8 119.4 . . ?
C8 C9 C10 118.02(15) . . ?
C8 C9 C12 121.04(15) . . ?
C10 C9 C12 120.93(15) . . ?
C11 C10 C9 121.41(16) . . ?
C11 C10 H10 119.3 . . ?
C9 C10 H10 119.3 . . ?
C10 C11 C6 120.38(15) . . ?
C10 C11 H11 119.8 . . ?
C6 C11 H11 119.8 . . ?
C9 C12 H12A 109.5 . . ?
C9 C12 H12B 109.5 . . ?
H12A C12 H12B 109.5 . . ?
C9 C12 H12C 109.5 . . ?
H12A C12 H12C 109.5 . . ?
H12B C12 H12C 109.5 . . ?
C5 N1 C1 122.07(14) . . ?
C5 N1 C4 126.29(14) . . ?
C1 N1 C4 111.13(13) . . ?

loop_
_geom_bond_atom_site_label_1
_geom_bond_atom_site_label_2
_geom_bond_distance
_geom_bond_site_symmetry_2
_geom_bond_publ_flag
C1 N1 1.472(2) . ?
C1 C2 1.525(2) . ?
C1 H1A 0.9900 . ?
C1 H1B 0.9900 . ?
C2 C3 1.530(2) . ?
C2 H2A 0.9900 . ?
C2 H2B 0.9900 . ?
C3 C4 1.525(2) . ?
C3 H3A 0.9900 . ?
C3 H3B 0.9900 . ?
C4 N1 1.485(2) . ?
C4 H4A 0.9900 . ?
C4 H4B 0.9900 . ?
C5 N1 1.324(2) . ?
C5 C6 1.489(2) . ?
C5 S1 1.6844(17) . ?
C6 C11 1.399(2) . ?
C6 C7 1.401(2) . ?
C7 C8 1.390(2) . ?
C7 H7 0.9500 . ?
C8 C9 1.394(2) . ?
C8 H8 0.9500 . ?
C9 C10 1.394(2) . ?
C9 C12 1.508(2) . ?
C10 C11 1.381(2) . ?
C10 H10 0.9500 . ?
C11 H11 0.9500 . ?
C12 H12A 0.9800 . ?
C12 H12B 0.9800 . ?
C12 H12C 0.9800 . ?

loop_
_geom_torsion_atom_site_label_1
_geom_torsion_atom_site_label_2
_geom_torsion_atom_site_label_3
_geom_torsion_atom_site_label_4
_geom_torsion
_geom_torsion_site_symmetry_1
_geom_torsion_site_symmetry_2
_geom_torsion_site_symmetry_3
_geom_torsion_site_symmetry_4
_geom_torsion_publ_flag
N1 C1 C2 C3 -29.60(17) . . . . ?
C1 C2 C3 C4 39.80(17) . . . . ?
C2 C3 C4 N1 -34.20(17) . . . . ?
N1 C5 C6 C11 125.92(17) . . . . ?
S1 C5 C6 C11 -54.8(2) . . . . ?
N1 C5 C6 C7 -59.9(2) . . . . ?
S1 C5 C6 C7 119.40(16) . . . . ?
C11 C6 C7 C8 3.0(2) . . . . ?
C5 C6 C7 C8 -171.24(15) . . . . ?
C6 C7 C8 C9 -0.4(3) . . . . ?
C7 C8 C9 C10 -2.8(2) . . . . ?
C7 C8 C9 C12 175.89(16) . . . . ?
C8 C9 C10 C11 3.5(2) . . . . ?
C12 C9 C10 C11 -175.20(15) . . . . ?
C9 C10 C11 C6 -0.9(2) . . . . ?
C7 C6 C11 C10 -2.3(2) . . . . ?
C5 C6 C11 C10 171.99(15) . . . . ?
C6 C5 N1 C1 178.39(15) . . . . ?
S1 C5 N1 C1 -0.9(2) . . . . ?
C6 C5 N1 C4 -10.6(2) . . . . ?
S1 C5 N1 C4 170.12(13) . . . . ?
C2 C1 N1 C5 -179.41(15) . . . . ?
C2 C1 N1 C4 8.35(18) . . . . ?
C3 C4 N1 C5 -155.49(16) . . . . ?
C3 C4 N1 C1 16.34(18) . . . . ?

loop_
_cod_related_entry_id
_cod_related_entry_database
_cod_related_entry_code
1 ChemSpider 16784775
